data_4082077
loop_
_publ_author_name
'Cowie, Bradley E.'
'Emslie, David J. H.'

_publ_section_title
;
 Bridging Rhodium--Iron Borataaminocarbyne Complexes Formed by
 Intramolecular Isonitrile--Borane Coordination
;
_journal_issue 24
_journal_name_full Organometallics
_journal_page_first 7297
_journal_paper_doi 10.1021/om4007483
_journal_volume 32
_journal_year 2013
_chemical_formula_moiety 'C61 H57 B Cl Fe N O2 P Rh S, 2(C6 H14)'
_chemical_formula_sum 'C73 H85 B Cl Fe N O2 P Rh S'
_chemical_formula_weight 1266.36
_chemical_name_systematic
;
 brad08
;
_space_group_IT_number 14
_symmetry_cell_setting monoclinic
_symmetry_space_group_name_Hall '-P 2ybc'
_symmetry_space_group_name_H-M 'P 1 21/c 1'
_atom_sites_solution_hydrogens geom
_atom_sites_solution_primary direct
_atom_sites_solution_secondary difmap
_cell_angle_alpha 90
_cell_angle_beta 99.332(3)
_cell_angle_gamma 90
_cell_formula_units_Z 4
_cell_length_a 17.776(2)
_cell_length_b 17.235(2)
_cell_length_c 21.196(3)
_cell_measurement_reflns_used 2364
_cell_measurement_temperature 100(2)
_cell_measurement_theta_max 27.98
_cell_measurement_theta_min 2.32
_cell_volume 6407.9(14)
_computing_cell_refinement 'Bruker SMART'
_computing_data_collection 'Bruker SMART'
_computing_data_reduction 'Bruker SAINT'
_computing_molecular_graphics 'Bruker SHELXTL'
_computing_publication_material 'Bruker SHELXTL'
_computing_structure_refinement 'SHELXL-97 (Sheldrick, 2008)'
_computing_structure_solution 'Bruker SHELXTL'
_diffrn_ambient_temperature 100(2)
_diffrn_measured_fraction_theta_full 0.991
_diffrn_measured_fraction_theta_max 0.991
_diffrn_measurement_device_type 'CCD area detector'
_diffrn_measurement_method 'phi and omega scans'
_diffrn_radiation_monochromator graphite
_diffrn_radiation_type MoK\a
_diffrn_radiation_wavelength 0.71073
_diffrn_reflns_av_R_equivalents 0.0502
_diffrn_reflns_av_unetI/netI 0.0435
_diffrn_reflns_limit_h_max 15
_diffrn_reflns_limit_h_min -23
_diffrn_reflns_limit_k_max 22
_diffrn_reflns_limit_k_min -23
_diffrn_reflns_limit_l_max 28
_diffrn_reflns_limit_l_min -28
_diffrn_reflns_number 83485
_diffrn_reflns_theta_full 28.65
_diffrn_reflns_theta_max 28.65
_diffrn_reflns_theta_min 1.82
_exptl_absorpt_coefficient_mu 0.629
_exptl_absorpt_correction_T_max 0.9616
_exptl_absorpt_correction_T_min 0.8346
_exptl_absorpt_correction_type numerical
_exptl_absorpt_process_details SADABS
_exptl_crystal_colour purple
_exptl_crystal_density_diffrn 1.309
_exptl_crystal_density_method 'not measured'
_exptl_crystal_description block
_exptl_crystal_F_000 2624
_exptl_crystal_size_max 0.46
_exptl_crystal_size_mid 0.3
_exptl_crystal_size_min 0.15
_platon_squeeze_details
;
One molecule of disordered solvent (hexane) was removed from the lattice using Platon SQUEEZE.
;
_refine_diff_density_max 1.425
_refine_diff_density_min -1.1
_refine_diff_density_rms 0.093
_refine_ls_extinction_method SHELXL
_refine_ls_goodness_of_fit_ref 1.075
_refine_ls_hydrogen_treatment constr
_refine_ls_matrix_type full
_refine_ls_number_parameters 714
_refine_ls_number_reflns 16335
_refine_ls_number_restraints 57
_refine_ls_restrained_S_all 1.081
_refine_ls_R_factor_all 0.0668
_refine_ls_R_factor_gt 0.0492
_refine_ls_shift/su_max 0.005
_refine_ls_shift/su_mean 0
_refine_ls_structure_factor_coef Fsqd
_refine_ls_weighting_details 'calc w=1/[\s^2^(Fo^2^)+(0.0753P)^2^+3.7949P] where P=(Fo^2^+2Fc^2^)/3'
_refine_ls_weighting_scheme calc
_refine_ls_wR_factor_gt 0.1309
_refine_ls_wR_factor_ref 0.1389
_reflns_number_gt 12493
_reflns_number_total 16335
_reflns_threshold_expression >2\s(I)
_cod_data_source_file om4007483_si_002.cif
_cod_data_source_block brad08
_cod_depositor_comments
;
The following automatic conversions were performed:

'_symmetry_cell_setting' value 'Monoclinic' changed to 'monoclinic'
according to /home/saulius/struct/CIF-dictionaries/cif_core.dic
dictionary named 'cif_core.dic' version 2.4.2 from 2011-04-26.

Automatic conversion script
Id: cif_fix_values 1891 2012-01-12 08:04:46Z andrius 
;
_cod_original_cell_volume 6407.7(14)
_cod_original_sg_symbol_H-M P2(1)/c
_cod_database_code 4082077

loop_
_symmetry_equiv_pos_as_xyz
'x, y, z'
'-x, y+1/2, -z+1/2'
'-x, -y, -z'
'x, -y-1/2, z-1/2'

loop_
_atom_site_label
_atom_site_type_symbol
_atom_site_fract_x
_atom_site_fract_y
_atom_site_fract_z
_atom_site_U_iso_or_equiv
_atom_site_adp_type
_atom_site_occupancy
_atom_site_symmetry_multiplicity
_atom_site_calc_flag
_atom_site_refinement_flags
_atom_site_disorder_assembly
_atom_site_disorder_group
C94 C 0.2048(2) 0.3566(2) 0.1226(2) 0.0490(10) Uani 1 1 d . . .
H94A H 0.2167 0.4049 0.1009 0.059 Uiso 1 1 calc R . .
H94B H 0.23 0.313 0.1038 0.059 Uiso 1 1 calc R . .
C90 C 0.4557(2) 0.3217(4) 0.2226(3) 0.0734(15) Uani 1 1 d . . .
H90A H 0.4852 0.2743 0.2187 0.11 Uiso 1 1 calc R . .
H90B H 0.4646 0.3392 0.2672 0.11 Uiso 1 1 calc R . .
H90C H 0.4717 0.3622 0.1952 0.11 Uiso 1 1 calc R . .
C92 C 0.3231(2) 0.3749(3) 0.2067(2) 0.0547(11) Uani 1 1 d . . .
H92A H 0.3365 0.4144 0.1765 0.066 Uiso 1 1 calc R . .
H92B H 0.3366 0.3964 0.2504 0.066 Uiso 1 1 calc R . .
C16A C 0.9345(2) 0.18062(17) 0.06975(19) 0.0649(15) Uani 0.717(5) 1 d PD A 1
C17A C 0.9082(3) 0.2637(3) 0.0744(3) 0.0751(15) Uani 0.717(5) 1 d PDU A 1
H17A H 0.9503 0.299 0.0705 0.113 Uiso 0.717(5) 1 calc PR A 1
H17B H 0.8915 0.2717 0.1158 0.113 Uiso 0.717(5) 1 calc PR A 1
H17C H 0.8655 0.274 0.0399 0.113 Uiso 0.717(5) 1 calc PR A 1
C18A C 0.9483(3) 0.1665(3) 0.0011(3) 0.0751(15) Uani 0.717(5) 1 d PDU A 1
H18A H 0.9635 0.1124 -0.0034 0.113 Uiso 0.717(5) 1 calc PR A 1
H18B H 0.9888 0.2011 -0.0083 0.113 Uiso 0.717(5) 1 calc PR A 1
H18C H 0.9013 0.1771 -0.0288 0.113 Uiso 0.717(5) 1 calc PR A 1
C19A C 0.8714(3) 0.1256(3) 0.0814(3) 0.0724(15) Uani 0.717(5) 1 d PDU A 1
H19A H 0.89 0.072 0.0821 0.109 Uiso 0.717(5) 1 calc PR A 1
H19B H 0.8276 0.1314 0.0471 0.109 Uiso 0.717(5) 1 calc PR A 1
H19C H 0.8558 0.1378 0.1226 0.109 Uiso 0.717(5) 1 calc PR A 1
C16B C 0.9345(2) 0.18062(17) 0.06975(19) 0.0649(15) Uani 0.283(5) 1 d PD A 2
C17B C 0.9493(5) 0.2380(6) 0.0190(4) 0.0753(16) Uani 0.283(5) 1 d PDU A 2
H17D H 0.9897 0.218 -0.003 0.113 Uiso 0.283(5) 1 calc PR A 2
H17E H 0.9652 0.2878 0.0392 0.113 Uiso 0.283(5) 1 calc PR A 2
H17F H 0.9025 0.2453 -0.0119 0.113 Uiso 0.283(5) 1 calc PR A 2
C18B C 0.9033(5) 0.1058(3) 0.0361(5) 0.0745(16) Uani 0.283(5) 1 d PDU A 2
H18D H 0.8921 0.0683 0.0681 0.112 Uiso 0.283(5) 1 calc PR A 2
H18E H 0.9414 0.0839 0.0125 0.112 Uiso 0.283(5) 1 calc PR A 2
H18F H 0.8565 0.1174 0.0063 0.112 Uiso 0.283(5) 1 calc PR A 2
C19B C 0.8730(4) 0.2122(7) 0.1049(4) 0.0751(16) Uani 0.283(5) 1 d PDU A 2
H19D H 0.8668 0.1774 0.1403 0.113 Uiso 0.283(5) 1 calc PR A 2
H19E H 0.8247 0.2158 0.0753 0.113 Uiso 0.283(5) 1 calc PR A 2
H19F H 0.8879 0.2639 0.1219 0.113 Uiso 0.283(5) 1 calc PR A 2
Rh1 Rh 1.200234(11) 0.146420(12) 0.366092(11) 0.01996(7) Uani 1 1 d . . .
Fe1 Fe 1.31746(2) 0.21757(2) 0.43059(2) 0.02164(10) Uani 1 1 d . . .
S1 S 1.22445(4) 0.12215(4) 0.25846(3) 0.02138(14) Uani 1 1 d . . .
Cl1 Cl 1.67926(4) 0.06376(4) 0.39150(4) 0.03426(18) Uani 1 1 d . . .
P1 P 1.08029(4) 0.18563(4) 0.31444(4) 0.02903(18) Uani 1 1 d . . .
N1 N 1.34225(12) 0.06071(13) 0.37587(10) 0.0180(4) Uani 1 1 d . . .
C42 C 1.20649(14) -0.00216(15) 0.37530(13) 0.0204(5) Uani 1 1 d . . .
O1 O 1.16481(12) 0.24854(13) 0.47044(12) 0.0347(5) Uani 1 1 d . . .
C61 C 1.30943(14) 0.12304(16) 0.39048(13) 0.0185(5) Uani 1 1 d . . .
C5 C 1.28107(14) -0.02715(15) 0.27641(13) 0.0197(5) Uani 1 1 d . . .
O2 O 1.35638(14) 0.13485(15) 0.55073(11) 0.0392(6) Uani 1 1 d . . .
C43 C 1.19725(16) 0.02315(16) 0.43626(14) 0.0246(6) Uani 1 1 d . . .
H43A H 1.2391 0.0468 0.463 0.029 Uiso 1 1 calc R . .
C81 C 1.33746(17) 0.16798(19) 0.50401(16) 0.0299(7) Uani 1 1 d . . .
C56 C 1.55044(15) 0.06830(16) 0.44284(14) 0.0245(6) Uani 1 1 d . . .
H56A H 1.583 0.0726 0.4829 0.029 Uiso 1 1 calc R . .
C55 C 1.58056(15) 0.06362(16) 0.38701(15) 0.0241(6) Uani 1 1 d . . .
C4 C 1.07597(17) 0.16866(17) 0.22861(17) 0.0328(7) Uani 1 1 d . . .
C11 C 1.24920(16) 0.02856(16) 0.23135(14) 0.0225(6) Uani 1 1 d . . .
C25 C 1.10591(19) 0.34444(19) 0.3267(2) 0.0412(9) Uani 1 1 d . . .
H25A H 1.158 0.3306 0.3285 0.049 Uiso 1 1 calc R . .
B1 B 1.29016(16) -0.01617(18) 0.35377(15) 0.0191(6) Uani 1 1 d . . .
C46 C 1.07367(16) -0.04610(17) 0.36123(17) 0.0315(7) Uani 1 1 d . . .
H46A H 1.0317 -0.0707 0.3355 0.038 Uiso 1 1 calc R . .
C30 C 0.99689(16) 0.13632(18) 0.3342(2) 0.0371(8) Uani 1 1 d . . .
C45 C 1.06712(17) -0.02098(18) 0.42160(18) 0.0343(7) Uani 1 1 d . . .
H45A H 1.0206 -0.0281 0.4375 0.041 Uiso 1 1 calc R . .
C51 C 1.3086(2) 0.33887(18) 0.41977(19) 0.0383(8) Uani 1 1 d . . .
H51A H 1.2656 0.3692 0.4256 0.046 Uiso 1 1 calc R . .
C12 C 1.23576(18) 0.01457(17) 0.16522(14) 0.0283(6) Uani 1 1 d . . .
C48 C 1.39164(16) 0.26556(17) 0.37313(16) 0.0288(6) Uani 1 1 d . . .
H48A H 1.4148 0.2386 0.3422 0.035 Uiso 1 1 calc R . .
C52 C 1.32127(17) 0.30465(18) 0.36163(17) 0.0310(7) Uani 1 1 d . . .
H52A H 1.288 0.3076 0.3218 0.037 Uiso 1 1 calc R . .
C41 C 1.29068(16) -0.13807(17) 0.42978(15) 0.0260(6) Uani 1 1 d . . .
H41A H 1.2406 -0.1231 0.435 0.031 Uiso 1 1 calc R . .
C24 C 1.05058(17) 0.28724(17) 0.31918(18) 0.0329(7) Uani 1 1 d . . .
C7 C 1.28346(17) -0.11653(17) 0.18636(14) 0.0275(6) Uani 1 1 d . . .
C47 C 1.14124(15) -0.03572(16) 0.33780(15) 0.0257(6) Uani 1 1 d . . .
H47A H 1.144 -0.0516 0.2953 0.031 Uiso 1 1 calc R . .
C6 C 1.29684(16) -0.09899(16) 0.25111(14) 0.0242(6) Uani 1 1 d . . .
H6A H 1.318 -0.1383 0.28 0.029 Uiso 1 1 calc R . .
C31 C 0.9820(2) 0.1481(2) 0.3956(2) 0.0479(10) Uani 1 1 d . . .
H31A H 1.0148 0.1807 0.424 0.057 Uiso 1 1 calc R . .
C57 C 1.47143(15) 0.06659(15) 0.43964(14) 0.0212(5) Uani 1 1 d . . .
H57A H 1.4497 0.0685 0.4777 0.025 Uiso 1 1 calc R . .
C37 C 1.40412(15) -0.11808(16) 0.38624(13) 0.0227(6) Uani 1 1 d . . .
H37A H 1.4335 -0.089 0.3609 0.027 Uiso 1 1 calc R . .
C71 C 1.19998(16) 0.21476(17) 0.43712(16) 0.0273(6) Uani 1 1 d . . .
C20 C 1.3021(2) -0.19694(19) 0.16097(16) 0.0345(7) Uani 1 1 d . . .
C49 C 1.42161(18) 0.27330(19) 0.43833(17) 0.0350(7) Uani 1 1 d . . .
H49A H 1.4678 0.2512 0.4596 0.042 Uiso 1 1 calc R . .
C44 C 1.12789(18) 0.01452(18) 0.45897(17) 0.0330(7) Uani 1 1 d . . .
H44A H 1.1229 0.0332 0.5002 0.04 Uiso 1 1 calc R . .
C53 C 1.45611(16) 0.05892(17) 0.32492(14) 0.0262(6) Uani 1 1 d . . .
H53A H 1.4237 0.0565 0.2846 0.031 Uiso 1 1 calc R . .
C10 C 1.13761(17) 0.13581(16) 0.20551(15) 0.0292(7) Uani 1 1 d . . .
C36 C 1.33042(15) -0.09148(15) 0.39228(13) 0.0199(5) Uani 1 1 d . . .
C13 C 1.2034(2) 0.07875(19) 0.11776(15) 0.0369(8) Uani 1 1 d . . .
C38 C 1.43508(17) -0.18508(17) 0.41597(15) 0.0282(6) Uani 1 1 d . . .
H38A H 1.4852 -0.2005 0.4114 0.034 Uiso 1 1 calc R . .
C50 C 1.3702(2) 0.3203(2) 0.46694(18) 0.0406(8) Uani 1 1 d . . .
H50A H 1.3768 0.3362 0.5104 0.049 Uiso 1 1 calc R . .
C23 C 1.2326(2) -0.2274(2) 0.1153(2) 0.0466(9) Uani 1 1 d . . .
H23A H 1.2179 -0.1897 0.0808 0.07 Uiso 1 1 calc R . .
H23B H 1.1901 -0.235 0.1388 0.07 Uiso 1 1 calc R . .
H23C H 1.2455 -0.2769 0.0969 0.07 Uiso 1 1 calc R . .
C9 C 1.1351(2) 0.11505(18) 0.14116(16) 0.0360(8) Uani 1 1 d . . .
C32 C 0.9195(2) 0.1130(2) 0.4164(3) 0.0626(14) Uani 1 1 d . . .
H32A H 0.9094 0.1217 0.4585 0.075 Uiso 1 1 calc R . .
C34 C 0.8884(2) 0.0521(3) 0.3150(3) 0.0711(17) Uani 1 1 d . . .
H34A H 0.8566 0.018 0.2872 0.085 Uiso 1 1 calc R . .
C39 C 1.39348(18) -0.22958(18) 0.45233(16) 0.0325(7) Uani 1 1 d . . .
H39A H 1.4143 -0.2761 0.4719 0.039 Uiso 1 1 calc R . .
C21 C 1.3254(3) -0.2549(2) 0.2143(2) 0.0659(14) Uani 1 1 d . . .
H21A H 1.3368 -0.3049 0.1959 0.099 Uiso 1 1 calc R . .
H21B H 1.2838 -0.2614 0.239 0.099 Uiso 1 1 calc R . .
H21C H 1.3709 -0.2359 0.2425 0.099 Uiso 1 1 calc R . .
C40 C 1.32137(18) -0.20551(18) 0.45986(16) 0.0324(7) Uani 1 1 d . . .
H40A H 1.2927 -0.2349 0.4855 0.039 Uiso 1 1 calc R . .
C14 C 1.2657(2) 0.1408(2) 0.11480(17) 0.0440(9) Uani 1 1 d . . .
H14A H 1.3095 0.1169 0.0996 0.066 Uiso 1 1 calc R . .
H14B H 1.282 0.1626 0.1575 0.066 Uiso 1 1 calc R . .
H14C H 1.2451 0.1823 0.0854 0.066 Uiso 1 1 calc R . .
C62 C 1.42493(14) 0.06212(15) 0.38078(13) 0.0195(5) Uani 1 1 d . . .
C3 C 1.01025(19) 0.18518(18) 0.1843(2) 0.0433(9) Uani 1 1 d . A .
H3A H 0.9686 0.2105 0.1986 0.052 Uiso 1 1 calc R . .
C54 C 1.53473(16) 0.05920(18) 0.32798(15) 0.0286(6) Uani 1 1 d . . .
H54A H 1.5566 0.0564 0.29 0.034 Uiso 1 1 calc R . .
C1 C 1.0667(2) 0.13005(19) 0.09997(19) 0.0474(11) Uani 1 1 d . A .
H1A H 1.0626 0.1155 0.0563 0.057 Uiso 1 1 calc R . .
C8 C 1.25303(19) -0.05882(18) 0.14425(15) 0.0329(7) Uani 1 1 d . . .
H8A H 1.2437 -0.0697 0.0997 0.039 Uiso 1 1 calc R . .
C28 C 0.95531(19) 0.3865(2) 0.32159(19) 0.0410(8) Uani 1 1 d . . .
H28A H 0.9033 0.4006 0.3198 0.049 Uiso 1 1 calc R . .
C29 C 0.97487(18) 0.30930(19) 0.31629(19) 0.0381(8) Uani 1 1 d . . .
H29A H 0.936 0.2709 0.3106 0.046 Uiso 1 1 calc R . .
C26 C 1.0859(2) 0.4222(2) 0.3317(2) 0.0544(11) Uani 1 1 d . . .
H26A H 1.1243 0.4611 0.3368 0.065 Uiso 1 1 calc R . .
C27 C 1.0103(2) 0.4426(2) 0.3293(2) 0.0500(10) Uani 1 1 d . . .
H27A H 0.9966 0.4955 0.333 0.06 Uiso 1 1 calc R . .
C22 C 1.3686(2) -0.1894(3) 0.1232(2) 0.0539(11) Uani 1 1 d . . .
H22A H 1.355 -0.1521 0.0882 0.081 Uiso 1 1 calc R . .
H22B H 1.3791 -0.24 0.1055 0.081 Uiso 1 1 calc R . .
H22C H 1.4141 -0.1711 0.1517 0.081 Uiso 1 1 calc R . .
C33 C 0.8726(2) 0.0653(3) 0.3747(3) 0.0720(17) Uani 1 1 d . . .
H33A H 0.8294 0.0417 0.3878 0.086 Uiso 1 1 calc R . .
C15 C 1.1819(3) 0.0466(2) 0.04919(16) 0.0548(11) Uani 1 1 d . . .
H15A H 1.2271 0.0238 0.0355 0.082 Uiso 1 1 calc R . .
H15B H 1.1625 0.0889 0.0201 0.082 Uiso 1 1 calc R . .
H15C H 1.1424 0.0068 0.0485 0.082 Uiso 1 1 calc R . .
C35 C 0.95002(19) 0.0874(2) 0.2936(2) 0.0504(11) Uani 1 1 d . . .
H35A H 0.9598 0.0781 0.2516 0.061 Uiso 1 1 calc R . .
C2 C 1.0045(2) 0.1656(2) 0.1205(2) 0.0514(12) Uani 1 1 d . . .
C95 C 0.1197(2) 0.3439(2) 0.1107(2) 0.0516(10) Uani 1 1 d . . .
H95A H 0.1016 0.3403 0.0646 0.077 Uiso 1 1 calc R . .
H95B H 0.0945 0.3875 0.1284 0.077 Uiso 1 1 calc R . .
H95C H 0.1078 0.2956 0.1315 0.077 Uiso 1 1 calc R . .
C91 C 0.3709(2) 0.3048(3) 0.2019(2) 0.0500(10) Uani 1 1 d . . .
H91A H 0.3624 0.2861 0.1571 0.06 Uiso 1 1 calc R . .
H91B H 0.3552 0.2632 0.2291 0.06 Uiso 1 1 calc R . .
C93 C 0.2363(2) 0.3625(2) 0.1930(2) 0.0504(10) Uani 1 1 d . . .
H93A H 0.2237 0.3144 0.2145 0.06 Uiso 1 1 calc R . .
H93B H 0.2112 0.4063 0.2115 0.06 Uiso 1 1 calc R . .

loop_
_atom_site_aniso_label
_atom_site_aniso_U_11
_atom_site_aniso_U_22
_atom_site_aniso_U_33
_atom_site_aniso_U_23
_atom_site_aniso_U_13
_atom_site_aniso_U_12
C94 0.047(2) 0.038(2) 0.060(3) 0.0094(18) 0.0065(19) 0.0001(16)
C90 0.046(2) 0.109(4) 0.066(3) 0.018(3) 0.013(2) -0.006(3)
C92 0.060(3) 0.052(2) 0.049(2) 0.0106(19) -0.002(2) -0.010(2)
C16A 0.058(2) 0.033(2) 0.084(3) 0.006(2) -0.049(2) 0.0019(18)
C17A 0.051(2) 0.047(2) 0.107(4) 0.023(2) -0.047(2) 0.0002(19)
C18A 0.053(2) 0.051(2) 0.102(4) 0.020(2) -0.044(2) -0.0010(19)
C19A 0.046(2) 0.049(2) 0.104(4) 0.023(2) -0.045(2) -0.0056(18)
C16B 0.058(2) 0.033(2) 0.084(3) 0.006(2) -0.049(2) 0.0019(18)
C17B 0.053(2) 0.049(2) 0.105(4) 0.022(2) -0.046(2) -0.001(2)
C18B 0.051(2) 0.050(2) 0.104(4) 0.021(3) -0.045(2) -0.004(2)
C19B 0.050(2) 0.049(2) 0.106(4) 0.023(2) -0.048(2) -0.004(2)
Rh1 0.01667(10) 0.01527(11) 0.02702(12) -0.00128(8) 0.00078(8) -0.00022(7)
Fe1 0.02172(19) 0.01836(19) 0.0245(2) -0.00476(16) 0.00261(15) -0.00355(14)
S1 0.0231(3) 0.0161(3) 0.0223(3) 0.0010(2) -0.0041(3) -0.0003(2)
Cl1 0.0175(3) 0.0302(4) 0.0548(5) 0.0020(3) 0.0051(3) -0.0010(3)
P1 0.0172(3) 0.0166(3) 0.0513(5) 0.0026(3) -0.0005(3) 0.0008(3)
N1 0.0164(10) 0.0191(11) 0.0169(11) 0.0018(9) -0.0020(8) 0.0001(8)
C42 0.0190(12) 0.0166(12) 0.0243(14) 0.0025(10) -0.0001(10) 0.0000(9)
O1 0.0296(11) 0.0324(12) 0.0442(14) -0.0102(10) 0.0123(10) -0.0003(9)
C61 0.0173(12) 0.0214(13) 0.0157(12) 0.0005(10) 0.0001(9) -0.0029(9)
C5 0.0190(12) 0.0184(13) 0.0197(13) -0.0004(10) -0.0027(10) -0.0022(9)
O2 0.0428(13) 0.0504(15) 0.0229(12) 0.0040(11) 0.0010(10) -0.0057(11)
C43 0.0244(13) 0.0197(13) 0.0298(16) -0.0028(11) 0.0047(11) -0.0015(10)
C81 0.0262(14) 0.0321(16) 0.0319(17) -0.0110(13) 0.0066(12) -0.0065(12)
C56 0.0229(13) 0.0199(13) 0.0278(15) -0.0003(11) -0.0050(11) -0.0020(10)
C55 0.0164(12) 0.0168(13) 0.0384(17) 0.0013(11) 0.0023(11) -0.0015(10)
C4 0.0279(15) 0.0157(13) 0.049(2) 0.0054(13) -0.0119(13) -0.0014(11)
C11 0.0262(13) 0.0167(13) 0.0226(14) -0.0021(10) -0.0024(11) -0.0009(10)
C25 0.0271(16) 0.0218(16) 0.074(3) -0.0001(16) 0.0053(16) 0.0002(12)
B1 0.0183(13) 0.0181(14) 0.0195(15) -0.0018(11) -0.0013(11) -0.0005(11)
C46 0.0212(13) 0.0210(14) 0.050(2) 0.0065(14) -0.0019(13) -0.0027(11)
C30 0.0163(13) 0.0219(15) 0.073(3) 0.0102(15) 0.0073(14) 0.0046(11)
C45 0.0250(14) 0.0217(15) 0.059(2) 0.0066(14) 0.0140(14) 0.0016(11)
C51 0.0393(18) 0.0173(14) 0.062(2) -0.0054(15) 0.0204(17) -0.0018(12)
C12 0.0405(16) 0.0229(14) 0.0189(14) 0.0008(11) -0.0032(12) -0.0012(12)
C48 0.0257(14) 0.0242(15) 0.0375(18) 0.0004(13) 0.0083(12) -0.0027(11)
C52 0.0283(15) 0.0235(15) 0.0405(19) 0.0062(13) 0.0034(13) -0.0065(12)
C41 0.0229(13) 0.0223(14) 0.0303(16) 0.0039(12) -0.0033(11) -0.0025(11)
C24 0.0253(14) 0.0185(14) 0.053(2) 0.0050(14) 0.0017(13) 0.0024(11)
C7 0.0352(16) 0.0217(14) 0.0238(15) -0.0042(12) -0.0008(12) 0.0006(12)
C47 0.0217(13) 0.0219(14) 0.0304(16) 0.0026(12) -0.0046(11) -0.0009(10)
C6 0.0298(14) 0.0194(13) 0.0212(14) -0.0006(11) -0.0028(11) 0.0001(11)
C31 0.0340(18) 0.0235(16) 0.091(3) 0.0082(18) 0.0229(19) 0.0048(13)
C57 0.0212(12) 0.0192(13) 0.0220(14) 0.0019(10) -0.0006(10) -0.0011(10)
C37 0.0233(13) 0.0215(13) 0.0215(14) -0.0018(11) -0.0019(10) -0.0002(10)
C71 0.0255(14) 0.0202(14) 0.0362(17) 0.0008(12) 0.0053(12) -0.0023(11)
C20 0.0490(19) 0.0247(15) 0.0262(16) -0.0073(13) -0.0047(14) 0.0050(14)
C49 0.0292(16) 0.0311(17) 0.0421(19) 0.0002(14) -0.0021(13) -0.0112(13)
C44 0.0333(16) 0.0239(15) 0.045(2) -0.0012(14) 0.0166(14) -0.0038(12)
C53 0.0253(14) 0.0288(15) 0.0235(15) 0.0002(12) 0.0009(11) 0.0003(11)
C10 0.0320(15) 0.0161(13) 0.0333(17) 0.0052(12) -0.0133(12) -0.0002(11)
C36 0.0235(13) 0.0180(12) 0.0160(13) -0.0013(10) -0.0030(10) -0.0005(10)
C13 0.060(2) 0.0229(15) 0.0227(16) 0.0017(12) -0.0075(14) -0.0002(14)
C38 0.0252(14) 0.0242(15) 0.0321(16) -0.0039(12) -0.0044(12) 0.0046(11)
C50 0.048(2) 0.0312(18) 0.043(2) -0.0150(15) 0.0071(16) -0.0202(15)
C23 0.045(2) 0.036(2) 0.055(2) -0.0176(17) -0.0005(17) -0.0036(16)
C9 0.052(2) 0.0191(14) 0.0288(17) 0.0062(12) -0.0166(14) -0.0047(13)
C32 0.046(2) 0.031(2) 0.120(4) 0.022(2) 0.042(3) 0.0140(17)
C34 0.0253(18) 0.045(2) 0.135(5) 0.031(3) -0.011(2) -0.0121(17)
C39 0.0346(16) 0.0204(14) 0.0373(18) 0.0052(13) -0.0101(13) 0.0000(12)
C21 0.109(4) 0.036(2) 0.046(3) -0.0096(18) -0.009(2) 0.021(2)
C40 0.0329(16) 0.0256(15) 0.0359(18) 0.0106(13) -0.0026(13) -0.0040(12)
C14 0.071(3) 0.0339(19) 0.0271(18) 0.0081(14) 0.0079(17) 0.0015(17)
C62 0.0176(12) 0.0153(12) 0.0241(14) -0.0001(10) -0.0010(10) -0.0016(9)
C3 0.0316(17) 0.0182(15) 0.071(3) 0.0069(16) -0.0190(16) -0.0021(12)
C54 0.0261(14) 0.0316(16) 0.0289(16) 0.0010(13) 0.0072(12) -0.0012(12)
C1 0.063(2) 0.0206(16) 0.045(2) 0.0057(14) -0.0310(18) -0.0015(15)
C8 0.0514(19) 0.0262(15) 0.0182(15) -0.0055(12) -0.0030(13) -0.0021(14)
C28 0.0339(17) 0.0292(17) 0.059(2) 0.0079(16) 0.0054(16) 0.0125(14)
C29 0.0265(15) 0.0262(16) 0.060(2) 0.0078(15) 0.0027(15) 0.0054(12)
C26 0.041(2) 0.0199(16) 0.099(4) -0.0052(19) 0.003(2) -0.0014(14)
C27 0.049(2) 0.0222(17) 0.076(3) -0.0008(17) 0.0007(19) 0.0137(15)
C22 0.046(2) 0.053(3) 0.061(3) -0.024(2) 0.0060(19) 0.0023(18)
C33 0.0211(17) 0.044(2) 0.155(6) 0.041(3) 0.025(2) 0.0065(16)
C15 0.099(3) 0.038(2) 0.0199(17) 0.0016(15) -0.0138(19) 0.004(2)
C35 0.0275(16) 0.0295(18) 0.088(3) 0.0169(19) -0.0095(17) -0.0038(13)
C2 0.052(2) 0.0212(16) 0.065(3) 0.0073(16) -0.038(2) -0.0072(15)
C95 0.044(2) 0.037(2) 0.073(3) 0.0016(19) 0.0078(19) 0.0012(16)
C91 0.045(2) 0.063(3) 0.041(2) 0.0097(19) 0.0033(17) -0.0046(19)
C93 0.048(2) 0.049(2) 0.055(3) 0.0090(19) 0.0101(18) 0.0071(17)

loop_
_atom_type_symbol
_atom_type_description
_atom_type_scat_dispersion_real
_atom_type_scat_dispersion_imag
_atom_type_scat_source
C C 0.0033 0.0016 'International Tables Vol C Tables 4.2.6.8 and 6.1.1.4'
H H 0 0 'International Tables Vol C Tables 4.2.6.8 and 6.1.1.4'
B B 0.0013 0.0007 'International Tables Vol C Tables 4.2.6.8 and 6.1.1.4'
N N 0.0061 0.0033 'International Tables Vol C Tables 4.2.6.8 and 6.1.1.4'
O O 0.0106 0.006 'International Tables Vol C Tables 4.2.6.8 and 6.1.1.4'
P P 0.1023 0.0942 'International Tables Vol C Tables 4.2.6.8 and 6.1.1.4'
S S 0.1246 0.1234 'International Tables Vol C Tables 4.2.6.8 and 6.1.1.4'
Cl Cl 0.1484 0.1585 'International Tables Vol C Tables 4.2.6.8 and 6.1.1.4'
Fe Fe 0.3463 0.8444 'International Tables Vol C Tables 4.2.6.8 and 6.1.1.4'
Rh Rh -1.1178 0.9187 'International Tables Vol C Tables 4.2.6.8 and 6.1.1.4'

loop_
_geom_angle_atom_site_label_1
_geom_angle_atom_site_label_2
_geom_angle_atom_site_label_3
_geom_angle
C95 C94 C93 112.0(4)
C95 C94 H94A 109.2
C93 C94 H94A 109.2
C95 C94 H94B 109.2
C93 C94 H94B 109.2
H94A C94 H94B 107.9
C91 C90 H90A 109.5
C91 C90 H90B 109.5
H90A C90 H90B 109.5
C91 C90 H90C 109.5
H90A C90 H90C 109.5
H90B C90 H90C 109.5
C91 C92 C93 116.2(4)
C91 C92 H92A 108.2
C93 C92 H92A 108.2
C91 C92 H92B 108.2
C93 C92 H92B 108.2
H92A C92 H92B 107.4
C17A C16A C19A 109.6(2)
C17A C16A C2 109.8(3)
C19A C16A C2 108.5(3)
C17A C16A C18A 108.1(2)
C19A C16A C18A 106.9(2)
C2 C16A C18A 113.8(4)
C16A C17A H17A 109.5
C16A C17A H17B 109.5
H17A C17A H17B 109.5
C16A C17A H17C 109.5
H17A C17A H17C 109.5
H17B C17A H17C 109.5
C16A C18A H18A 109.5
C16A C18A H18B 109.5
H18A C18A H18B 109.5
C16A C18A H18C 109.5
H18A C18A H18C 109.5
H18B C18A H18C 109.5
C16A C19A H19A 109.5
C16A C19A H19B 109.5
H19A C19A H19B 109.5
C16A C19A H19C 109.5
H19A C19A H19C 109.5
H19B C19A H19C 109.5
H17D C17B H17E 109.5
H17D C17B H17F 109.5
H17E C17B H17F 109.5
H18D C18B H18E 109.5
H18D C18B H18F 109.5
H18E C18B H18F 109.5
H19D C19B H19E 109.5
H19D C19B H19F 109.5
H19E C19B H19F 109.5
C71 Rh1 C61 92.72(12)
C71 Rh1 P1 94.15(9)
C61 Rh1 P1 165.93(8)
C71 Rh1 S1 150.48(9)
C61 Rh1 S1 83.90(8)
P1 Rh1 S1 84.07(3)
C71 Rh1 C42 124.04(11)
C61 Rh1 C42 75.36(10)
P1 Rh1 C42 110.44(6)
S1 Rh1 C42 83.54(6)
C71 Rh1 C43 92.87(11)
C61 Rh1 C43 78.06(10)
P1 Rh1 C43 113.79(6)
S1 Rh1 C43 114.86(7)
C42 Rh1 C43 31.39(9)
C71 Rh1 Fe1 53.19(9)
C61 Rh1 Fe1 44.58(8)
P1 Rh1 Fe1 134.59(2)
S1 Rh1 Fe1 109.01(2)
C42 Rh1 Fe1 114.08(6)
C43 Rh1 Fe1 99.97(6)
C71 Rh1 N1 111.73(10)
C61 Rh1 N1 21.21(9)
P1 Rh1 N1 153.99(5)
S1 Rh1 N1 72.21(5)
C42 Rh1 N1 57.38(7)
C43 Rh1 N1 68.98(8)
Fe1 Rh1 N1 65.79(4)
C71 Rh1 B1 131.06(10)
C61 Rh1 B1 50.87(9)
P1 Rh1 B1 129.38(5)
S1 Rh1 B1 67.17(6)
C42 Rh1 B1 29.88(8)
C43 Rh1 B1 53.02(8)
Fe1 Rh1 B1 94.92(5)
N1 Rh1 B1 30.19(7)
C81 Fe1 C61 88.16(13)
C81 Fe1 C49 96.06(14)
C61 Fe1 C49 116.80(13)
C81 Fe1 C50 94.09(15)
C61 Fe1 C50 156.94(13)
C49 Fe1 C50 40.14(14)
C81 Fe1 C52 159.38(13)
C61 Fe1 C52 108.70(13)
C49 Fe1 C52 66.08(13)
C50 Fe1 C52 65.72(14)
C81 Fe1 C48 130.31(13)
C61 Fe1 C48 95.15(12)
C49 Fe1 C48 39.33(13)
C50 Fe1 C48 66.09(13)
C52 Fe1 C48 39.06(12)
C81 Fe1 C51 125.38(15)
C61 Fe1 C51 146.41(14)
C49 Fe1 C51 66.29(13)
C50 Fe1 C51 38.82(15)
C52 Fe1 C51 39.33(14)
C48 Fe1 C51 65.77(13)
C81 Fe1 C71 89.49(13)
C61 Fe1 C71 90.38(11)
C49 Fe1 C71 152.34(13)
C50 Fe1 C71 112.56(13)
C52 Fe1 C71 101.83(12)
C48 Fe1 C71 139.88(12)
C51 Fe1 C71 88.44(12)
C81 Fe1 Rh1 105.37(10)
C61 Fe1 Rh1 48.91(8)
C49 Fe1 Rh1 152.79(10)
C50 Fe1 Rh1 149.80(11)
C52 Fe1 Rh1 94.83(9)
C48 Fe1 Rh1 113.84(9)
C51 Fe1 Rh1 111.75(10)
C71 Fe1 Rh1 46.35(9)
C10 S1 C11 98.67(13)
C10 S1 Rh1 107.68(12)
C11 S1 Rh1 123.19(10)
C30 P1 C4 104.50(17)
C30 P1 C24 100.42(14)
C4 P1 C24 103.91(15)
C30 P1 Rh1 118.31(11)
C4 P1 Rh1 107.92(10)
C24 P1 Rh1 119.96(10)
C61 N1 C62 117.5(2)
C61 N1 B1 119.1(2)
C62 N1 B1 123.4(2)
C62 N1 Rh1 148.45(16)
B1 N1 Rh1 86.93(13)
C43 C42 C47 115.9(3)
C43 C42 B1 123.4(2)
C47 C42 B1 118.6(2)
C43 C42 Rh1 75.47(16)
C47 C42 Rh1 110.02(18)
B1 C42 Rh1 98.94(16)
N1 C61 Fe1 148.4(2)
N1 C61 Rh1 125.13(19)
Fe1 C61 Rh1 86.51(11)
C6 C5 C11 115.4(2)
C6 C5 B1 119.7(2)
C11 C5 B1 124.5(2)
C42 C43 C44 121.7(3)
C42 C43 Rh1 73.14(16)
C44 C43 Rh1 112.6(2)
C42 C43 H43A 119.1
C44 C43 H43A 119.1
Rh1 C43 H43A 84.5
O2 C81 Fe1 174.4(3)
C55 C56 C57 119.0(3)
C55 C56 H56A 120.5
C57 C56 H56A 120.5
C56 C55 C54 121.8(3)
C56 C55 Cl1 118.8(2)
C54 C55 Cl1 119.4(2)
C10 C4 C3 117.7(3)
C10 C4 P1 120.4(2)
C3 C4 P1 121.9(3)
C12 C11 C5 123.0(3)
C12 C11 S1 117.7(2)
C5 C11 S1 119.3(2)
C24 C25 C26 120.5(3)
C24 C25 H25A 119.7
C26 C25 H25A 119.7
C5 B1 C36 111.9(2)
C5 B1 N1 109.9(2)
C36 B1 N1 108.5(2)
C5 B1 C42 110.5(2)
C36 B1 C42 108.7(2)
N1 B1 C42 107.2(2)
C5 B1 Rh1 102.15(16)
C36 B1 Rh1 145.44(18)
N1 B1 Rh1 62.87(12)
C42 B1 Rh1 51.18(12)
C45 C46 C47 120.2(3)
C45 C46 H46A 119.9
C47 C46 H46A 119.9
C35 C30 C31 119.1(3)
C35 C30 P1 125.0(3)
C31 C30 P1 115.8(3)
C46 C45 C44 120.0(3)
C46 C45 H45A 120
C44 C45 H45A 120
C50 C51 C52 108.1(3)
C50 C51 Fe1 70.03(19)
C52 C51 Fe1 70.24(18)
C50 C51 H51A 125.9
C52 C51 H51A 125.9
Fe1 C51 H51A 125.4
C8 C12 C11 117.7(3)
C8 C12 C13 121.5(3)
C11 C12 C13 120.9(3)
C49 C48 C52 108.0(3)
C49 C48 Fe1 68.96(18)
C52 C48 Fe1 70.45(18)
C49 C48 H48A 126
C52 C48 H48A 126
Fe1 C48 H48A 126.2
C48 C52 C51 108.1(3)
C48 C52 Fe1 70.48(18)
C51 C52 Fe1 70.43(19)
C48 C52 H52A 125.9
C51 C52 H52A 125.9
Fe1 C52 H52A 124.7
C40 C41 C36 122.8(3)
C40 C41 H41A 118.6
C36 C41 H41A 118.6
C25 C24 C29 118.4(3)
C25 C24 P1 118.7(2)
C29 C24 P1 122.9(2)
C8 C7 C6 117.8(3)
C8 C7 C20 120.2(3)
C6 C7 C20 121.9(3)
C46 C47 C42 122.0(3)
C46 C47 H47A 119
C42 C47 H47A 119
C7 C6 C5 124.1(3)
C7 C6 H6A 118
C5 C6 H6A 118
C30 C31 C32 121.0(4)
C30 C31 H31A 119.5
C32 C31 H31A 119.5
C62 C57 C56 119.7(3)
C62 C57 H57A 120.2
C56 C57 H57A 120.2
C38 C37 C36 122.3(3)
C38 C37 H37A 118.8
C36 C37 H37A 118.8
O1 C71 Rh1 148.3(2)
O1 C71 Fe1 131.1(2)
Rh1 C71 Fe1 80.46(11)
C21 C20 C23 109.9(3)
C21 C20 C22 107.7(3)
C23 C20 C22 107.9(3)
C21 C20 C7 112.4(3)
C23 C20 C7 109.4(3)
C22 C20 C7 109.4(3)
C48 C49 C50 107.8(3)
C48 C49 Fe1 71.71(17)
C50 C49 Fe1 70.81(18)
C48 C49 H49A 126.1
C50 C49 H49A 126.1
Fe1 C49 H49A 123
C45 C44 C43 120.1(3)
C45 C44 H44A 119.9
C43 C44 H44A 119.9
C62 C53 C54 119.9(3)
C62 C53 H53A 120.1
C54 C53 H53A 120.1
C4 C10 C9 122.9(3)
C4 C10 S1 119.1(2)
C9 C10 S1 118.0(3)
C41 C36 C37 115.2(3)
C41 C36 B1 121.2(2)
C37 C36 B1 123.3(2)
C9 C13 C12 108.4(3)
C9 C13 C15 111.4(3)
C12 C13 C15 111.5(3)
C9 C13 C14 110.1(3)
C12 C13 C14 109.2(3)
C15 C13 C14 106.2(3)
C39 C38 C37 120.4(3)
C39 C38 H38A 119.8
C37 C38 H38A 119.8
C51 C50 C49 107.9(3)
C51 C50 Fe1 71.16(18)
C49 C50 Fe1 69.05(18)
C51 C50 H50A 126
C49 C50 H50A 126
Fe1 C50 H50A 125.3
C20 C23 H23A 109.5
C20 C23 H23B 109.5
H23A C23 H23B 109.5
C20 C23 H23C 109.5
H23A C23 H23C 109.5
H23B C23 H23C 109.5
C1 C9 C10 116.5(4)
C1 C9 C13 122.1(3)
C10 C9 C13 121.4(3)
C33 C32 C31 118.8(5)
C33 C32 H32A 120.6
C31 C32 H32A 120.6
C33 C34 C35 121.4(5)
C33 C34 H34A 119.3
C35 C34 H34A 119.3
C40 C39 C38 119.2(3)
C40 C39 H39A 120.4
C38 C39 H39A 120.4
C20 C21 H21A 109.5
C20 C21 H21B 109.5
H21A C21 H21B 109.5
C20 C21 H21C 109.5
H21A C21 H21C 109.5
H21B C21 H21C 109.5
C39 C40 C41 120.0(3)
C39 C40 H40A 120
C41 C40 H40A 120
C13 C14 H14A 109.5
C13 C14 H14B 109.5
H14A C14 H14B 109.5
C13 C14 H14C 109.5
H14A C14 H14C 109.5
H14B C14 H14C 109.5
C57 C62 C53 120.6(2)
C57 C62 N1 120.9(2)
C53 C62 N1 118.5(2)
C2 C3 C4 121.8(4)
C2 C3 H3A 119.1
C4 C3 H3A 119.1
C55 C54 C53 119.0(3)
C55 C54 H54A 120.5
C53 C54 H54A 120.5
C2 C1 C9 122.6(4)
C2 C1 H1A 118.7
C9 C1 H1A 118.7
C7 C8 C12 122.0(3)
C7 C8 H8A 119
C12 C8 H8A 119
C27 C28 C29 120.4(3)
C27 C28 H28A 119.8
C29 C28 H28A 119.8
C28 C29 C24 120.9(3)
C28 C29 H29A 119.6
C24 C29 H29A 119.6
C27 C26 C25 120.0(3)
C27 C26 H26A 120
C25 C26 H26A 120
C28 C27 C26 119.8(3)
C28 C27 H27A 120.1
C26 C27 H27A 120.1
C20 C22 H22A 109.5
C20 C22 H22B 109.5
H22A C22 H22B 109.5
C20 C22 H22C 109.5
H22A C22 H22C 109.5
H22B C22 H22C 109.5
C34 C33 C32 120.1(4)
C34 C33 H33A 120
C32 C33 H33A 120
C13 C15 H15A 109.5
C13 C15 H15B 109.5
H15A C15 H15B 109.5
C13 C15 H15C 109.5
H15A C15 H15C 109.5
H15B C15 H15C 109.5
C30 C35 C34 119.4(5)
C30 C35 H35A 120.3
C34 C35 H35A 120.3
C3 C2 C1 118.5(3)
C3 C2 C16A 124.7(4)
C1 C2 C16A 116.8(4)
C94 C95 H95A 109.5
C94 C95 H95B 109.5
H95A C95 H95B 109.5
C94 C95 H95C 109.5
H95A C95 H95C 109.5
H95B C95 H95C 109.5
C92 C91 C90 112.0(4)
C92 C91 H91A 109.2
C90 C91 H91A 109.2
C92 C91 H91B 109.2
C90 C91 H91B 109.2
H91A C91 H91B 107.9
C94 C93 C92 113.3(4)
C94 C93 H93A 108.9
C92 C93 H93A 108.9
C94 C93 H93B 108.9
C92 C93 H93B 108.9
H93A C93 H93B 107.7

loop_
_geom_bond_atom_site_label_1
_geom_bond_atom_site_label_2
_geom_bond_distance
C94 C95 1.509(5)
C94 C93 1.510(6)
C94 H94A 0.99
C94 H94B 0.99
C90 C91 1.527(6)
C90 H90A 0.98
C90 H90B 0.98
C90 H90C 0.98
C92 C91 1.489(6)
C92 C93 1.537(6)
C92 H92A 0.99
C92 H92B 0.99
C16A C17A 1.514(4)
C16A C19A 1.520(4)
C16A C2 1.529(4)
C16A C18A 1.533(4)
C17A H17A 0.98
C17A H17B 0.98
C17A H17C 0.98
C18A H18A 0.98
C18A H18B 0.98
C18A H18C 0.98
C19A H19A 0.98
C19A H19B 0.98
C19A H19C 0.98
C17B H17D 0.98
C17B H17E 0.98
C17B H17F 0.98
C18B H18D 0.98
C18B H18E 0.98
C18B H18F 0.98
C19B H19D 0.98
C19B H19E 0.98
C19B H19F 0.98
Rh1 C71 1.912(3)
Rh1 C61 1.968(3)
Rh1 P1 2.3333(8)
Rh1 S1 2.4256(8)
Rh1 C42 2.569(3)
Rh1 C43 2.599(3)
Rh1 Fe1 2.6059(5)
Rh1 N1 2.903(2)
Rh1 B1 3.257(3)
Fe1 C81 1.760(4)
Fe1 C61 1.833(3)
Fe1 C49 2.069(3)
Fe1 C50 2.092(3)
Fe1 C52 2.104(3)
Fe1 C48 2.104(3)
Fe1 C51 2.106(3)
Fe1 C71 2.116(3)
S1 C10 1.771(3)
S1 C11 1.791(3)
Cl1 C55 1.742(3)
P1 C30 1.816(3)
P1 C4 1.832(4)
P1 C24 1.837(3)
N1 C61 1.284(3)
N1 C62 1.457(3)
N1 B1 1.641(4)
C42 C43 1.398(4)
C42 C47 1.419(4)
C42 B1 1.643(4)
O1 C71 1.171(4)
C5 C6 1.396(4)
C5 C11 1.407(4)
C5 B1 1.632(4)
O2 C81 1.145(4)
C43 C44 1.402(4)
C43 H43A 0.95
C56 C55 1.378(4)
C56 C57 1.396(4)
C56 H56A 0.95
C55 C54 1.380(4)
C4 C10 1.391(5)
C4 C3 1.404(4)
C11 C12 1.404(4)
C25 C24 1.383(4)
C25 C26 1.394(5)
C25 H25A 0.95
B1 C36 1.635(4)
C46 C45 1.373(5)
C46 C47 1.384(4)
C46 H46A 0.95
C30 C35 1.382(5)
C30 C31 1.384(6)
C45 C44 1.375(5)
C45 H45A 0.95
C51 C50 1.395(5)
C51 C52 1.417(5)
C51 H51A 0.95
C12 C8 1.391(4)
C12 C13 1.542(4)
C48 C49 1.405(5)
C48 C52 1.407(4)
C48 H48A 0.95
C52 H52A 0.95
C41 C40 1.394(4)
C41 C36 1.399(4)
C41 H41A 0.95
C24 C29 1.390(4)
C7 C8 1.386(4)
C7 C6 1.388(4)
C7 C20 1.542(4)
C47 H47A 0.95
C6 H6A 0.95
C31 C32 1.399(5)
C31 H31A 0.95
C57 C62 1.383(4)
C57 H57A 0.95
C37 C38 1.386(4)
C37 C36 1.413(4)
C37 H37A 0.95
C20 C21 1.515(5)
C20 C23 1.533(5)
C20 C22 1.538(5)
C49 C50 1.428(5)
C49 H49A 0.95
C44 H44A 0.95
C53 C62 1.387(4)
C53 C54 1.389(4)
C53 H53A 0.95
C10 C9 1.404(5)
C13 C9 1.520(5)
C13 C15 1.544(5)
C13 C14 1.548(5)
C38 C39 1.383(5)
C38 H38A 0.95
C50 H50A 0.95
C23 H23A 0.98
C23 H23B 0.98
C23 H23C 0.98
C9 C1 1.400(4)
C32 C33 1.383(8)
C32 H32A 0.95
C34 C33 1.359(8)
C34 C35 1.392(6)
C34 H34A 0.95
C39 C40 1.381(5)
C39 H39A 0.95
C21 H21A 0.98
C21 H21B 0.98
C21 H21C 0.98
C40 H40A 0.95
C14 H14A 0.98
C14 H14B 0.98
C14 H14C 0.98
C3 C2 1.382(6)
C3 H3A 0.95
C54 H54A 0.95
C1 C2 1.394(6)
C1 H1A 0.95
C8 H8A 0.95
C28 C27 1.366(5)
C28 C29 1.385(5)
C28 H28A 0.95
C29 H29A 0.95
C26 C27 1.382(5)
C26 H26A 0.95
C27 H27A 0.95
C22 H22A 0.98
C22 H22B 0.98
C22 H22C 0.98
C33 H33A 0.95
C15 H15A 0.98
C15 H15B 0.98
C15 H15C 0.98
C35 H35A 0.95
C95 H95A 0.98
C95 H95B 0.98
C95 H95C 0.98
C91 H91A 0.99
C91 H91B 0.99
C93 H93A 0.99
C93 H93B 0.99

loop_
_geom_torsion_atom_site_label_1
_geom_torsion_atom_site_label_2
_geom_torsion_atom_site_label_3
_geom_torsion_atom_site_label_4
_geom_torsion
C71 Rh1 Fe1 C81 74.05(15)
C61 Rh1 Fe1 C81 -73.51(15)
P1 Rh1 Fe1 C81 126.40(11)
S1 Rh1 Fe1 C81 -132.86(11)
C42 Rh1 Fe1 C81 -41.51(13)
C43 Rh1 Fe1 C81 -12.06(12)
N1 Rh1 Fe1 C81 -73.48(12)
B1 Rh1 Fe1 C81 -65.34(12)
C71 Rh1 Fe1 C61 147.56(16)
P1 Rh1 Fe1 C61 -160.09(12)
S1 Rh1 Fe1 C61 -59.35(11)
C42 Rh1 Fe1 C61 32.01(13)
C43 Rh1 Fe1 C61 61.46(13)
N1 Rh1 Fe1 C61 0.03(12)
B1 Rh1 Fe1 C61 8.18(12)
C71 Rh1 Fe1 C49 -145.2(2)
C61 Rh1 Fe1 C49 67.2(2)
P1 Rh1 Fe1 C49 -92.9(2)
S1 Rh1 Fe1 C49 7.8(2)
C42 Rh1 Fe1 C49 99.2(2)
C43 Rh1 Fe1 C49 128.7(2)
N1 Rh1 Fe1 C49 67.2(2)
B1 Rh1 Fe1 C49 75.4(2)
C71 Rh1 Fe1 C50 -54.2(2)
C61 Rh1 Fe1 C50 158.2(2)
P1 Rh1 Fe1 C50 -1.9(2)
S1 Rh1 Fe1 C50 98.9(2)
C42 Rh1 Fe1 C50 -169.8(2)
C43 Rh1 Fe1 C50 -140.3(2)
N1 Rh1 Fe1 C50 158.3(2)
B1 Rh1 Fe1 C50 166.4(2)
C71 Rh1 Fe1 C52 -101.75(15)
C61 Rh1 Fe1 C52 110.69(15)
P1 Rh1 Fe1 C52 -49.40(10)
S1 Rh1 Fe1 C52 51.34(9)
C42 Rh1 Fe1 C52 142.69(11)
C43 Rh1 Fe1 C52 172.14(11)
N1 Rh1 Fe1 C52 110.72(10)
B1 Rh1 Fe1 C52 118.86(11)
C71 Rh1 Fe1 C48 -137.22(15)
C61 Rh1 Fe1 C48 75.23(14)
P1 Rh1 Fe1 C48 -84.86(10)
S1 Rh1 Fe1 C48 15.88(9)
C42 Rh1 Fe1 C48 107.23(11)
C43 Rh1 Fe1 C48 136.68(11)
N1 Rh1 Fe1 C48 75.26(10)
B1 Rh1 Fe1 C48 83.40(11)
C71 Rh1 Fe1 C51 -65.08(16)
C61 Rh1 Fe1 C51 147.36(16)
P1 Rh1 Fe1 C51 -12.73(11)
S1 Rh1 Fe1 C51 88.01(11)
C42 Rh1 Fe1 C51 179.36(13)
C43 Rh1 Fe1 C51 -151.19(13)
N1 Rh1 Fe1 C51 147.39(12)
B1 Rh1 Fe1 C51 155.53(12)
C61 Rh1 Fe1 C71 -147.56(16)
P1 Rh1 Fe1 C71 52.36(12)
S1 Rh1 Fe1 C71 153.09(12)
C42 Rh1 Fe1 C71 -115.55(13)
C43 Rh1 Fe1 C71 -86.10(13)
N1 Rh1 Fe1 C71 -147.52(12)
B1 Rh1 Fe1 C71 -139.38(13)
C71 Rh1 S1 C10 -94.8(2)
C61 Rh1 S1 C10 -179.58(13)
P1 Rh1 S1 C10 -6.89(10)
C42 Rh1 S1 C10 104.52(11)
C43 Rh1 S1 C10 106.61(12)
Fe1 Rh1 S1 C10 -142.19(10)
N1 Rh1 S1 C10 162.29(11)
B1 Rh1 S1 C10 130.48(11)
C71 Rh1 S1 C11 151.7(2)
C61 Rh1 S1 C11 66.99(13)
P1 Rh1 S1 C11 -120.32(11)
C42 Rh1 S1 C11 -8.90(12)
C43 Rh1 S1 C11 -6.81(13)
Fe1 Rh1 S1 C11 104.39(11)
N1 Rh1 S1 C11 48.87(12)
B1 Rh1 S1 C11 17.06(12)
C71 Rh1 P1 C30 -87.77(17)
C61 Rh1 P1 C30 153.2(4)
S1 Rh1 P1 C30 121.81(15)
C42 Rh1 P1 C30 40.98(16)
C43 Rh1 P1 C30 7.21(17)
Fe1 Rh1 P1 C30 -127.24(14)
N1 Rh1 P1 C30 97.77(18)
B1 Rh1 P1 C30 67.96(17)
C71 Rh1 P1 C4 153.99(14)
C61 Rh1 P1 C4 34.9(4)
S1 Rh1 P1 C4 3.57(10)
C42 Rh1 P1 C4 -77.25(12)
C43 Rh1 P1 C4 -111.02(12)
Fe1 Rh1 P1 C4 114.53(10)
N1 Rh1 P1 C4 -20.46(16)
B1 Rh1 P1 C4 -50.27(13)
C71 Rh1 P1 C24 35.44(17)
C61 Rh1 P1 C24 -83.6(4)
S1 Rh1 P1 C24 -114.98(14)
C42 Rh1 P1 C24 164.19(15)
C43 Rh1 P1 C24 130.42(15)
Fe1 Rh1 P1 C24 -4.03(15)
N1 Rh1 P1 C24 -139.02(17)
B1 Rh1 P1 C24 -168.83(15)
C71 Rh1 N1 C61 -27.6(3)
P1 Rh1 N1 C61 146.4(2)
S1 Rh1 N1 C61 121.2(2)
C42 Rh1 N1 C61 -145.0(3)
C43 Rh1 N1 C61 -112.2(3)
Fe1 Rh1 N1 C61 -0.1(2)
B1 Rh1 N1 C61 -163.8(3)
C71 Rh1 N1 C62 -58.9(3)
C61 Rh1 N1 C62 -31.3(3)
P1 Rh1 N1 C62 115.1(3)
S1 Rh1 N1 C62 89.9(3)
C42 Rh1 N1 C62 -176.3(3)
C43 Rh1 N1 C62 -143.5(3)
Fe1 Rh1 N1 C62 -31.4(3)
B1 Rh1 N1 C62 164.9(4)
C71 Rh1 N1 B1 136.14(16)
C61 Rh1 N1 B1 163.8(3)
P1 Rh1 N1 B1 -49.81(19)
S1 Rh1 N1 B1 -74.99(13)
C42 Rh1 N1 B1 18.73(14)
C43 Rh1 N1 B1 51.61(15)
Fe1 Rh1 N1 B1 163.71(15)
C71 Rh1 C42 C43 7.7(2)
C61 Rh1 C42 C43 91.00(17)
P1 Rh1 C42 C43 -102.45(15)
S1 Rh1 C42 C43 176.36(15)
Fe1 Rh1 C42 C43 68.39(16)
N1 Rh1 C42 C43 103.37(17)
B1 Rh1 C42 C43 122.3(2)
C71 Rh1 C42 C47 120.4(2)
C61 Rh1 C42 C47 -156.3(2)
P1 Rh1 C42 C47 10.3(2)
S1 Rh1 C42 C47 -70.9(2)
C43 Rh1 C42 C47 112.7(3)
Fe1 Rh1 C42 C47 -178.90(18)
N1 Rh1 C42 C47 -143.9(2)
B1 Rh1 C42 C47 -125.0(3)
C71 Rh1 C42 B1 -114.55(18)
C61 Rh1 C42 B1 -31.29(16)
P1 Rh1 C42 B1 135.26(14)
S1 Rh1 C42 B1 54.07(15)
C43 Rh1 C42 B1 -122.3(2)
Fe1 Rh1 C42 B1 -53.90(16)
N1 Rh1 C42 B1 -18.92(13)
C62 N1 C61 Fe1 -18.0(5)
B1 N1 C61 Fe1 161.2(3)
Rh1 N1 C61 Fe1 179.8(6)
C62 N1 C61 Rh1 162.16(19)
B1 N1 C61 Rh1 -18.6(3)
C81 Fe1 C61 N1 -67.5(4)
C49 Fe1 C61 N1 28.3(5)
C50 Fe1 C61 N1 28.6(6)
C52 Fe1 C61 N1 100.3(4)
C48 Fe1 C61 N1 62.8(4)
C51 Fe1 C61 N1 115.2(4)
C71 Fe1 C61 N1 -157.0(4)
Rh1 Fe1 C61 N1 -179.9(5)
C81 Fe1 C61 Rh1 112.32(12)
C49 Fe1 C61 Rh1 -151.82(12)
C50 Fe1 C61 Rh1 -151.5(3)
C52 Fe1 C61 Rh1 -79.79(12)
C48 Fe1 C61 Rh1 -117.37(11)
C51 Fe1 C61 Rh1 -64.9(2)
C71 Fe1 C61 Rh1 22.84(11)
C71 Rh1 C61 N1 154.4(2)
P1 Rh1 C61 N1 -86.3(4)
S1 Rh1 C61 N1 -55.0(2)
C42 Rh1 C61 N1 29.9(2)
C43 Rh1 C61 N1 62.1(2)
Fe1 Rh1 C61 N1 179.9(3)
B1 Rh1 C61 N1 10.4(2)
C71 Rh1 C61 Fe1 -25.47(12)
P1 Rh1 C61 Fe1 93.7(3)
S1 Rh1 C61 Fe1 125.12(9)
C42 Rh1 C61 Fe1 -149.99(12)
C43 Rh1 C61 Fe1 -117.83(11)
N1 Rh1 C61 Fe1 -179.9(3)
B1 Rh1 C61 Fe1 -169.48(16)
C47 C42 C43 C44 1.0(4)
B1 C42 C43 C44 -162.3(3)
Rh1 C42 C43 C44 106.5(3)
C47 C42 C43 Rh1 -105.5(2)
B1 C42 C43 Rh1 91.2(2)
C71 Rh1 C43 C42 -173.59(17)
C61 Rh1 C43 C42 -81.41(17)
P1 Rh1 C43 C42 90.60(15)
S1 Rh1 C43 C42 -3.98(17)
Fe1 Rh1 C43 C42 -120.48(14)
N1 Rh1 C43 C42 -61.39(15)
B1 Rh1 C43 C42 -31.82(14)
C71 Rh1 C43 C44 68.5(2)
C61 Rh1 C43 C44 160.6(2)
P1 Rh1 C43 C44 -27.4(2)
S1 Rh1 C43 C44 -121.9(2)
C42 Rh1 C43 C44 -118.0(3)
Fe1 Rh1 C43 C44 121.6(2)
N1 Rh1 C43 C44 -179.3(2)
B1 Rh1 C43 C44 -149.8(3)
C57 C56 C55 C54 1.6(4)
C57 C56 C55 Cl1 -178.7(2)
C30 P1 C4 C10 -125.4(2)
C24 P1 C4 C10 129.8(2)
Rh1 P1 C4 C10 1.4(3)
C30 P1 C4 C3 52.1(3)
C24 P1 C4 C3 -52.7(3)
Rh1 P1 C4 C3 178.9(2)
C6 C5 C11 C12 -1.7(4)
B1 C5 C11 C12 -173.9(3)
C6 C5 C11 S1 178.5(2)
B1 C5 C11 S1 6.3(4)
C10 S1 C11 C12 40.1(3)
Rh1 S1 C11 C12 158.0(2)
C10 S1 C11 C5 -140.1(2)
Rh1 S1 C11 C5 -22.2(3)
C6 C5 B1 C36 8.8(3)
C11 C5 B1 C36 -179.3(2)
C6 C5 B1 N1 129.4(3)
C11 C5 B1 N1 -58.7(3)
C6 C5 B1 C42 -112.5(3)
C11 C5 B1 C42 59.4(3)
C6 C5 B1 Rh1 -165.3(2)
C11 C5 B1 Rh1 6.6(3)
C61 N1 B1 C5 104.0(3)
C62 N1 B1 C5 -76.8(3)
Rh1 N1 B1 C5 93.80(18)
C61 N1 B1 C36 -133.3(2)
C62 N1 B1 C36 45.8(3)
Rh1 N1 B1 C36 -143.54(19)
C61 N1 B1 C42 -16.1(3)
C62 N1 B1 C42 163.1(2)
Rh1 N1 B1 C42 -26.29(18)
C61 N1 B1 Rh1 10.21(19)
C62 N1 B1 Rh1 -170.6(2)
C43 C42 B1 C5 -167.7(2)
C47 C42 B1 C5 29.4(3)
Rh1 C42 B1 C5 -89.3(2)
C43 C42 B1 C36 69.1(3)
C47 C42 B1 C36 -93.7(3)
Rh1 C42 B1 C36 147.52(17)
C43 C42 B1 N1 -48.0(3)
C47 C42 B1 N1 149.1(2)
Rh1 C42 B1 N1 30.4(2)
C43 C42 B1 Rh1 -78.4(2)
C47 C42 B1 Rh1 118.7(3)
C71 Rh1 B1 C5 -164.89(16)
C61 Rh1 B1 C5 -113.8(2)
P1 Rh1 B1 C5 48.04(18)
S1 Rh1 B1 C5 -12.58(13)
C42 Rh1 B1 C5 106.6(2)
C43 Rh1 B1 C5 140.05(19)
Fe1 Rh1 B1 C5 -121.16(15)
N1 Rh1 B1 C5 -106.3(2)
C71 Rh1 B1 C36 24.8(4)
C61 Rh1 B1 C36 75.9(3)
P1 Rh1 B1 C36 -122.3(3)
S1 Rh1 B1 C36 177.1(3)
C42 Rh1 B1 C36 -63.7(3)
C43 Rh1 B1 C36 -30.3(3)
Fe1 Rh1 B1 C36 68.5(3)
N1 Rh1 B1 C36 83.4(3)
C71 Rh1 B1 N1 -58.61(19)
C61 Rh1 B1 N1 -7.49(14)
P1 Rh1 B1 N1 154.32(11)
S1 Rh1 B1 N1 93.70(13)
C42 Rh1 B1 N1 -147.1(2)
C43 Rh1 B1 N1 -113.67(16)
Fe1 Rh1 B1 N1 -14.88(13)
C71 Rh1 B1 C42 88.50(19)
C61 Rh1 B1 C42 139.6(2)
P1 Rh1 B1 C42 -58.57(17)
S1 Rh1 B1 C42 -119.19(16)
C43 Rh1 B1 C42 33.45(16)
Fe1 Rh1 B1 C42 132.24(15)
N1 Rh1 B1 C42 147.1(2)
C4 P1 C30 C35 9.2(3)
C24 P1 C30 C35 116.7(3)
Rh1 P1 C30 C35 -110.8(3)
C4 P1 C30 C31 -172.7(2)
C24 P1 C30 C31 -65.2(3)
Rh1 P1 C30 C31 67.3(3)
C47 C46 C45 C44 -0.1(5)
C81 Fe1 C51 C50 42.0(3)
C61 Fe1 C51 C50 -141.4(2)
C49 Fe1 C51 C50 -38.2(2)
C52 Fe1 C51 C50 -118.8(3)
C48 Fe1 C51 C50 -81.4(2)
C71 Fe1 C51 C50 130.3(2)
Rh1 Fe1 C51 C50 171.29(19)
C81 Fe1 C51 C52 160.82(19)
C61 Fe1 C51 C52 -22.6(3)
C49 Fe1 C51 C52 80.6(2)
C50 Fe1 C51 C52 118.8(3)
C48 Fe1 C51 C52 37.43(18)
C71 Fe1 C51 C52 -110.9(2)
Rh1 Fe1 C51 C52 -69.88(18)
C5 C11 C12 C8 1.9(5)
S1 C11 C12 C8 -178.3(2)
C5 C11 C12 C13 -177.7(3)
S1 C11 C12 C13 2.1(4)
C81 Fe1 C48 C49 -35.2(3)
C61 Fe1 C48 C49 -127.2(2)
C50 Fe1 C48 C49 38.9(2)
C52 Fe1 C48 C49 119.2(3)
C51 Fe1 C48 C49 81.6(2)
C71 Fe1 C48 C49 136.1(2)
Rh1 Fe1 C48 C49 -174.22(17)
C81 Fe1 C48 C52 -154.5(2)
C61 Fe1 C48 C52 113.57(19)
C49 Fe1 C48 C52 -119.2(3)
C50 Fe1 C48 C52 -80.4(2)
C51 Fe1 C48 C52 -37.7(2)
C71 Fe1 C48 C52 16.8(3)
Rh1 Fe1 C48 C52 66.54(19)
C49 C48 C52 C51 1.7(3)
Fe1 C48 C52 C51 60.7(2)
C49 C48 C52 Fe1 -58.9(2)
C50 C51 C52 C48 -0.7(4)
Fe1 C51 C52 C48 -60.7(2)
C50 C51 C52 Fe1 60.0(2)
C81 Fe1 C52 C48 68.9(4)
C61 Fe1 C52 C48 -74.5(2)
C49 Fe1 C52 C48 37.22(19)
C50 Fe1 C52 C48 81.4(2)
C51 Fe1 C52 C48 118.4(3)
C71 Fe1 C52 C48 -169.01(19)
Rh1 Fe1 C52 C48 -122.64(17)
C81 Fe1 C52 C51 -49.5(4)
C61 Fe1 C52 C51 167.04(19)
C49 Fe1 C52 C51 -81.2(2)
C50 Fe1 C52 C51 -37.0(2)
C48 Fe1 C52 C51 -118.4(3)
C71 Fe1 C52 C51 72.6(2)
Rh1 Fe1 C52 C51 118.93(18)
C26 C25 C24 C29 0.4(6)
C26 C25 C24 P1 -178.8(3)
C30 P1 C24 C25 160.2(3)
C4 P1 C24 C25 -91.9(3)
Rh1 P1 C24 C25 28.7(4)
C30 P1 C24 C29 -19.0(4)
C4 P1 C24 C29 89.0(3)
Rh1 P1 C24 C29 -150.5(3)
C45 C46 C47 C42 2.6(4)
C43 C42 C47 C46 -2.9(4)
B1 C42 C47 C46 161.2(3)
Rh1 C42 C47 C46 -86.1(3)
C8 C7 C6 C5 0.5(5)
C20 C7 C6 C5 179.9(3)
C11 C5 C6 C7 0.5(4)
B1 C5 C6 C7 173.1(3)
C35 C30 C31 C32 -1.6(5)
P1 C30 C31 C32 -179.8(3)
C55 C56 C57 C62 -1.5(4)
C61 Rh1 C71 O1 -163.4(5)
P1 Rh1 C71 O1 28.9(5)
S1 Rh1 C71 O1 114.2(5)
C42 Rh1 C71 O1 -89.2(5)
C43 Rh1 C71 O1 -85.2(5)
Fe1 Rh1 C71 O1 174.5(5)
N1 Rh1 C71 O1 -153.7(5)
B1 Rh1 C71 O1 -126.2(5)
C61 Rh1 C71 Fe1 22.15(11)
P1 Rh1 C71 Fe1 -145.57(7)
S1 Rh1 C71 Fe1 -60.3(2)
C42 Rh1 C71 Fe1 96.29(11)
C43 Rh1 C71 Fe1 100.31(9)
N1 Rh1 C71 Fe1 31.82(11)
B1 Rh1 C71 Fe1 59.34(15)
C81 Fe1 C71 O1 71.9(3)
C61 Fe1 C71 O1 160.0(3)
C49 Fe1 C71 O1 -30.3(5)
C50 Fe1 C71 O1 -22.4(4)
C52 Fe1 C71 O1 -90.8(3)
C48 Fe1 C71 O1 -101.5(4)
C51 Fe1 C71 O1 -53.6(3)
Rh1 Fe1 C71 O1 -176.1(4)
C81 Fe1 C71 Rh1 -112.01(13)
C61 Fe1 C71 Rh1 -23.85(11)
C49 Fe1 C71 Rh1 145.8(2)
C50 Fe1 C71 Rh1 153.77(13)
C52 Fe1 C71 Rh1 85.36(12)
C48 Fe1 C71 Rh1 74.61(19)
C51 Fe1 C71 Rh1 122.58(14)
C8 C7 C20 C21 -172.9(4)
C6 C7 C20 C21 7.7(5)
C8 C7 C20 C23 -50.5(4)
C6 C7 C20 C23 130.1(3)
C8 C7 C20 C22 67.6(4)
C6 C7 C20 C22 -111.9(4)
C52 C48 C49 C50 -2.1(4)
Fe1 C48 C49 C50 -62.0(2)
C52 C48 C49 Fe1 59.9(2)
C81 Fe1 C49 C48 153.7(2)
C61 Fe1 C49 C48 62.7(2)
C50 Fe1 C49 C48 -117.1(3)
C52 Fe1 C49 C48 -36.98(19)
C51 Fe1 C49 C48 -80.1(2)
C71 Fe1 C49 C48 -105.7(3)
Rh1 Fe1 C49 C48 11.6(3)
C81 Fe1 C49 C50 -89.2(2)
C61 Fe1 C49 C50 179.8(2)
C52 Fe1 C49 C50 80.1(2)
C48 Fe1 C49 C50 117.1(3)
C51 Fe1 C49 C50 36.9(2)
C71 Fe1 C49 C50 11.4(4)
Rh1 Fe1 C49 C50 128.7(2)
C46 C45 C44 C43 -1.8(5)
C42 C43 C44 C45 1.3(5)
Rh1 C43 C44 C45 84.9(3)
C3 C4 C10 C9 -3.5(4)
P1 C4 C10 C9 174.1(2)
C3 C4 C10 S1 174.4(2)
P1 C4 C10 S1 -8.0(3)
C11 S1 C10 C4 139.3(2)
Rh1 S1 C10 C4 10.3(3)
C11 S1 C10 C9 -42.7(3)
Rh1 S1 C10 C9 -171.8(2)
C40 C41 C36 C37 0.7(4)
C40 C41 C36 B1 175.7(3)
C38 C37 C36 C41 -0.7(4)
C38 C37 C36 B1 -175.5(3)
C5 B1 C36 C41 -114.9(3)
N1 B1 C36 C41 123.7(3)
C42 B1 C36 C41 7.4(3)
Rh1 B1 C36 C41 54.9(4)
C5 B1 C36 C37 59.7(3)
N1 B1 C36 C37 -61.7(3)
C42 B1 C36 C37 -178.1(2)
Rh1 B1 C36 C37 -130.5(3)
C8 C12 C13 C9 132.2(3)
C11 C12 C13 C9 -48.2(4)
C8 C12 C13 C15 9.2(5)
C11 C12 C13 C15 -171.2(3)
C8 C12 C13 C14 -107.9(4)
C11 C12 C13 C14 71.7(4)
C36 C37 C38 C39 1.1(4)
C52 C51 C50 C49 -0.7(4)
Fe1 C51 C50 C49 59.5(2)
C52 C51 C50 Fe1 -60.2(2)
C48 C49 C50 C51 1.7(4)
Fe1 C49 C50 C51 -60.8(2)
C48 C49 C50 Fe1 62.6(2)
C81 Fe1 C50 C51 -146.8(2)
C61 Fe1 C50 C51 118.2(4)
C49 Fe1 C50 C51 118.6(3)
C52 Fe1 C50 C51 37.5(2)
C48 Fe1 C50 C51 80.5(2)
C71 Fe1 C50 C51 -55.7(2)
Rh1 Fe1 C50 C51 -16.2(3)
C81 Fe1 C50 C49 94.5(2)
C61 Fe1 C50 C49 -0.4(5)
C52 Fe1 C50 C49 -81.1(2)
C48 Fe1 C50 C49 -38.1(2)
C51 Fe1 C50 C49 -118.6(3)
C71 Fe1 C50 C49 -174.3(2)
Rh1 Fe1 C50 C49 -134.8(2)
C4 C10 C9 C1 0.9(5)
S1 C10 C9 C1 -177.0(2)
C4 C10 C9 C13 -179.6(3)
S1 C10 C9 C13 2.5(4)
C12 C13 C9 C1 -134.7(3)
C15 C13 C9 C1 -11.7(4)
C14 C13 C9 C1 105.9(3)
C12 C13 C9 C10 45.8(4)
C15 C13 C9 C10 168.8(3)
C14 C13 C9 C10 -73.6(4)
C30 C31 C32 C33 0.5(5)
C37 C38 C39 C40 -1.5(5)
C38 C39 C40 C41 1.5(5)
C36 C41 C40 C39 -1.1(5)
C56 C57 C62 C53 0.3(4)
C56 C57 C62 N1 -179.6(2)
C54 C53 C62 C57 0.8(4)
C54 C53 C62 N1 -179.2(3)
C61 N1 C62 C57 69.0(3)
B1 N1 C62 C57 -110.2(3)
Rh1 N1 C62 C57 87.9(4)
C61 N1 C62 C53 -111.0(3)
B1 N1 C62 C53 69.9(3)
Rh1 N1 C62 C53 -92.0(4)
C10 C4 C3 C2 3.8(5)
P1 C4 C3 C2 -173.8(3)
C56 C55 C54 C53 -0.5(4)
Cl1 C55 C54 C53 179.8(2)
C62 C53 C54 C55 -0.8(4)
C10 C9 C1 C2 1.7(5)
C13 C9 C1 C2 -177.9(3)
C6 C7 C8 C12 -0.3(5)
C20 C7 C8 C12 -179.7(3)
C11 C12 C8 C7 -0.9(5)
C13 C12 C8 C7 178.8(3)
C27 C28 C29 C24 0.5(6)
C25 C24 C29 C28 -0.7(6)
P1 C24 C29 C28 178.5(3)
C24 C25 C26 C27 0.1(7)
C29 C28 C27 C26 0.1(7)
C25 C26 C27 C28 -0.4(7)
C35 C34 C33 C32 -1.9(6)
C31 C32 C33 C34 1.2(6)
C31 C30 C35 C34 0.9(5)
P1 C30 C35 C34 179.0(3)
C33 C34 C35 C30 0.8(6)
C4 C3 C2 C1 -1.5(5)
C4 C3 C2 C16A 179.1(3)
C9 C1 C2 C3 -1.4(5)
C9 C1 C2 C16A 178.1(3)
C17A C16A C2 C3 48.4(5)
C19A C16A C2 C3 -71.4(4)
C18A C16A C2 C3 169.7(4)
C17A C16A C2 C1 -131.1(3)
C19A C16A C2 C1 109.1(4)
C18A C16A C2 C1 -9.8(4)
C93 C92 C91 C90 -174.5(4)
C95 C94 C93 C92 179.5(3)
C91 C92 C93 C94 -77.8(5)

loop_
_platon_squeeze_void_nr
_platon_squeeze_void_average_x
_platon_squeeze_void_average_y
_platon_squeeze_void_average_z
_platon_squeeze_void_volume
_platon_squeeze_void_count_electrons
_platon_squeeze_void_content
1 0.500 0.000 1.000 455 100 ' '
2 0.833 0.190 0.722 7 1 ' '
3 0.833 0.309 0.222 7 1 ' '
4 0.500 0.500 0.500 455 100 ' '
5 0.167 0.690 0.778 7 1 ' '
6 0.167 0.809 0.278 7 1 ' '
